data_4088267
loop_
_publ_author_name
'Wang, Chun-Xiang'
'Gao, Yang'
'Deng, Yu-Xin'
'Lin, Yue-Jian'
'Han, Ying-Feng'
'Jin, Guo-Xin'

_publ_section_title
;
 Photochemical Modification of Carbene-Based Metallacycles: A Facile Route
 to Polycarbene Complexes and Their Derivatives
;
_journal_issue 24
_journal_name_full Organometallics
_journal_page_first 5801
_journal_paper_doi 10.1021/acs.organomet.5b00977
_journal_volume 34
_journal_year 2015
_chemical_formula_sum 'C74 H75 Ag2 B F10 N9 P'
_chemical_formula_weight 1537.95
_space_group_crystal_system triclinic
_space_group_IT_number 2
_space_group_name_Hall '-P 1'
_space_group_name_H-M_alt 'P -1'
_atom_sites_solution_hydrogens geom
_audit_creation_method SHELXL-2013
_cell_angle_alpha 83.216(2)
_cell_angle_beta 75.227(2)
_cell_angle_gamma 73.672(2)
_cell_formula_units_Z 2
_cell_length_a 11.8068(13)
_cell_length_b 15.4203(16)
_cell_length_c 21.207(2)
_cell_measurement_reflns_used 4424
_cell_measurement_temperature 203(2)
_cell_measurement_theta_max 22.09
_cell_measurement_theta_min 2.44
_cell_volume 3578.3(6)
_computing_cell_refinement 'Bruker SAINT'
_computing_data_collection 'Bruker APEX2'
_computing_data_reduction 'Bruker SAINT'
_computing_molecular_graphics 'Bruker SHELXTL'
_computing_publication_material 'Bruker SHELXTL'
_computing_structure_refinement 'SHELXL-2013 (Sheldrick, 2013)'
_computing_structure_solution 'SHELXS-97 (Sheldrick, 2008)'
_diffrn_ambient_temperature 203(2)
_diffrn_measured_fraction_theta_full 0.985
_diffrn_measured_fraction_theta_max 0.986
_diffrn_measurement_device_type 'Bruker APEX-II CCD'
_diffrn_measurement_method '\f and \w scans'
_diffrn_radiation_type MoK\a
_diffrn_radiation_wavelength 0.71073
_diffrn_reflns_av_R_equivalents 0.0369
_diffrn_reflns_av_unetI/netI 0.0844
_diffrn_reflns_Laue_measured_fraction_full 0.985
_diffrn_reflns_Laue_measured_fraction_max 0.986
_diffrn_reflns_limit_h_max 14
_diffrn_reflns_limit_h_min -14
_diffrn_reflns_limit_k_max 18
_diffrn_reflns_limit_k_min -19
_diffrn_reflns_limit_l_max 26
_diffrn_reflns_limit_l_min -25
_diffrn_reflns_number 23523
_diffrn_reflns_point_group_measured_fraction_full 0.985
_diffrn_reflns_point_group_measured_fraction_max 0.986
_diffrn_reflns_theta_full 25.242
_diffrn_reflns_theta_max 25.997
_diffrn_reflns_theta_min 0.994
_exptl_absorpt_coefficient_mu 0.644
_exptl_absorpt_correction_T_max 0.746
_exptl_absorpt_correction_T_min 0.674
_exptl_absorpt_correction_type multi-scan
_exptl_absorpt_process_details sadabs
_exptl_crystal_colour colourless
_exptl_crystal_density_diffrn 1.427
_exptl_crystal_description block
_exptl_crystal_F_000 1572
_exptl_crystal_size_max 0.240
_exptl_crystal_size_mid 0.180
_exptl_crystal_size_min 0.040
_platon_squeeze_details ' '
_refine_diff_density_max 1.232
_refine_diff_density_min -1.405
_refine_diff_density_rms 0.184
_refine_ls_extinction_method none
_refine_ls_goodness_of_fit_ref 0.962
_refine_ls_hydrogen_treatment constr
_refine_ls_matrix_type full
_refine_ls_number_parameters 901
_refine_ls_number_reflns 13859
_refine_ls_number_restraints 96
_refine_ls_restrained_S_all 0.966
_refine_ls_R_factor_all 0.1340
_refine_ls_R_factor_gt 0.0779
_refine_ls_shift/su_max 0.005
_refine_ls_shift/su_mean 0.000
_refine_ls_structure_factor_coef Fsqd
_refine_ls_weighting_details
; 
 w=1/[\s^2^(Fo^2^)+(0.1996P)^2^] 
 where P=(Fo^2^+2Fc^2^)/3 
;
_refine_ls_weighting_scheme calc
_refine_ls_wR_factor_gt 0.2255
_refine_ls_wR_factor_ref 0.2850
_reflns_Friedel_coverage 0.000
_reflns_number_gt 7900
_reflns_number_total 13859
_reflns_threshold_expression 'I > 2\s(I)'
_cod_data_source_file om5b00977_si_003.cif
_cod_data_source_block Ag2(4)(PF6)2
_cod_original_cell_volume 3578.3(7)
_cod_database_code 4088267
_shelx_space_group_comment
; 
The symmetry employed for this shelxl refinement is uniquely defined 
by the following loop, which should always be used as a source of 
symmetry information in preference to the above space-group names. 
They are only intended as comments. 
;
_shelx_estimated_absorpt_t_min 0.861
_shelx_estimated_absorpt_t_max 0.975
_shelxl_version_number 2013-2

loop_
_space_group_symop_operation_xyz
'x, y, z'
'-x, -y, -z'

loop_
_atom_site_label
_atom_site_type_symbol
_atom_site_fract_x
_atom_site_fract_y
_atom_site_fract_z
_atom_site_U_iso_or_equiv
_atom_site_adp_type
_atom_site_occupancy
_atom_site_site_symmetry_order
_atom_site_calc_flag
_atom_site_refinement_flags_posn
_atom_site_refinement_flags_adp
_atom_site_refinement_flags_occupancy
_atom_site_disorder_assembly
_atom_site_disorder_group
Ag1 Ag 1.18968(6) 0.44408(4) 0.51815(3) 0.0448(2) Uani 1 1 d . . . . .
Ag2 Ag 0.67220(5) 1.16881(4) 0.87637(3) 0.0450(2) Uani 1 1 d . . . . .
N1 N 1.3804(6) 0.4791(4) 0.3933(3) 0.0405(15) Uani 1 1 d . . . . .
N2 N 1.3488(5) 0.5769(4) 0.4652(3) 0.0349(13) Uani 1 1 d . . . . .
N3 N 0.9341(6) 1.1124(4) 0.8973(3) 0.0395(14) Uani 1 1 d . . . . .
N4 N 0.8200(7) 1.2128(4) 0.9649(3) 0.0457(16) Uani 1 1 d . . . . .
N5 N 1.0311(6) 0.3059(4) 0.5741(3) 0.0434(15) Uani 1 1 d . . . . .
N6 N 0.9764(6) 0.4199(4) 0.6341(3) 0.0471(16) Uani 1 1 d . . . . .
N7 N 0.5095(5) 1.1202(4) 0.7981(3) 0.0372(14) Uani 1 1 d . . . . .
N8 N 0.4126(5) 1.2404(4) 0.8524(3) 0.0432(15) Uani 1 1 d . . . . .
B1 B 0.7987(12) 0.4163(8) 0.1496(6) 0.066(3) Uani 1 1 d . . . . .
F1 F 0.8074(8) 0.4930(5) 0.1704(4) 0.118(3) Uani 1 1 d . . . . .
F2 F 0.9067(9) 0.3491(5) 0.1472(4) 0.143(4) Uani 1 1 d . . . . .
F3 F 0.7183(12) 0.3863(8) 0.1953(5) 0.174(5) Uani 1 1 d . . . . .
F4 F 0.7712(8) 0.4246(5) 0.0920(3) 0.109(2) Uani 1 1 d . . . . .
F5 F 0.6150(13) 1.0325(10) 0.9731(7) 0.208(6) Uani 1 1 d D U . . .
F6 F 0.4232(15) 1.0902(9) 1.0362(8) 0.232(7) Uani 1 1 d D U . . .
F7 F 0.5505(12) 0.9692(12) 1.0663(7) 0.250(9) Uani 1 1 d . U . . .
P1 P 0.5000 1.0000 1.0000 0.317(9) Uani 1 2 d DS U P . .
F8 F 0.0380(10) 0.0829(6) 0.4671(4) 0.138(3) Uani 1 1 d . . . . .
F9 F 0.1388(14) -0.0561(9) 0.4729(7) 0.228(7) Uani 1 1 d . U . . .
F10 F -0.0270(14) -0.0118(7) 0.4378(5) 0.179(5) Uani 1 1 d . . . . .
P2 P 0.0000 0.0000 0.5000 0.183(4) Uani 1 2 d S . P . .
C1 C 1.3140(6) 0.5053(5) 0.4533(3) 0.0340(16) Uani 1 1 d . . . . .
C2 C 1.4554(7) 0.5356(5) 0.3657(4) 0.0398(17) Uani 1 1 d . . . . .
C3 C 1.5398(7) 0.5354(6) 0.3080(3) 0.0447(19) Uani 1 1 d . . . . .
H3 H 1.5534 0.4925 0.2770 0.054 Uiso 1 1 calc R U . . .
C4 C 1.6046(8) 0.6000(6) 0.2964(4) 0.053(2) Uani 1 1 d . . . . .
H4 H 1.6628 0.6011 0.2569 0.064 Uiso 1 1 calc R U . . .
C5 C 1.5850(9) 0.6626(6) 0.3418(5) 0.062(3) Uani 1 1 d . . . . .
H5 H 1.6302 0.7058 0.3324 0.074 Uiso 1 1 calc R U . . .
C6 C 1.5011(7) 0.6640(5) 0.4009(4) 0.048(2) Uani 1 1 d . . . . .
H6 H 1.4884 0.7068 0.4318 0.058 Uiso 1 1 calc R U . . .
C7 C 1.4357(7) 0.5980(5) 0.4121(3) 0.0366(16) Uani 1 1 d . . . . .
C8 C 1.2938(6) 0.6282(5) 0.5247(4) 0.0366(16) Uani 1 1 d . . . . .
C9 C 1.2934(6) 0.5840(5) 0.5835(4) 0.0374(17) Uani 1 1 d . . . . .
H9 H 1.3309 0.5218 0.5869 0.045 Uiso 1 1 calc R U . . .
C10 C 1.2364(7) 0.6327(5) 0.6387(4) 0.0393(17) Uani 1 1 d . . . . .
H10 H 1.2305 0.6023 0.6801 0.047 Uiso 1 1 calc R U . . .
C11 C 1.1878(6) 0.7254(5) 0.6341(3) 0.0360(16) Uani 1 1 d . . . . .
C12 C 1.1922(7) 0.7687(5) 0.5734(4) 0.0422(18) Uani 1 1 d . . . . .
H12 H 1.1563 0.8311 0.5698 0.051 Uiso 1 1 calc R U . . .
C13 C 1.2497(7) 0.7205(5) 0.5168(4) 0.0438(18) Uani 1 1 d . . . . .
H13 H 1.2578 0.7500 0.4752 0.053 Uiso 1 1 calc R U . . .
C14 C 1.1141(6) 0.7725(5) 0.6973(3) 0.0354(16) Uani 1 1 d . . . . .
H14 H 1.1589 0.7578 0.7325 0.043 Uiso 1 1 calc R U . . .
C15 C 1.0544(7) 0.8746(5) 0.6897(3) 0.0371(16) Uani 1 1 d . . . . .
H15 H 1.0912 0.9009 0.6472 0.045 Uiso 1 1 calc R U . . .
C16 C 1.0354(7) 0.9348(5) 0.7447(4) 0.0422(18) Uani 1 1 d . . . . .
C17 C 0.9867(7) 1.0264(5) 0.7333(4) 0.0388(17) Uani 1 1 d . . . . .
H17 H 0.9767 1.0492 0.6914 0.047 Uiso 1 1 calc R U . . .
C18 C 0.9527(7) 1.0847(5) 0.7848(3) 0.0365(16) Uani 1 1 d . . . . .
H18 H 0.9161 1.1465 0.7779 0.044 Uiso 1 1 calc R U . . .
C19 C 0.9725(6) 1.0519(5) 0.8451(4) 0.0391(17) Uani 1 1 d . . . . .
C20 C 1.0247(7) 0.9608(5) 0.8570(4) 0.0433(18) Uani 1 1 d . . . . .
H20 H 1.0369 0.9391 0.8987 0.052 Uiso 1 1 calc R U . . .
C21 C 1.0588(7) 0.9018(5) 0.8064(4) 0.049(2) Uani 1 1 d . . . . .
H21 H 1.0973 0.8404 0.8133 0.058 Uiso 1 1 calc R U . . .
C22 C 0.8191(7) 1.1641(5) 0.9164(4) 0.0434(18) Uani 1 1 d . . . . .
C23 C 0.9328(8) 1.1896(5) 0.9785(4) 0.049(2) Uani 1 1 d . . . . .
C24 C 0.9761(10) 1.2235(7) 1.0233(5) 0.061(2) Uani 1 1 d . . . . .
H24 H 0.9268 1.2697 1.0510 0.074 Uiso 1 1 calc R U . . .
C25 C 1.0945(11) 1.1851(8) 1.0238(5) 0.072(3) Uani 1 1 d . . . . .
H25 H 1.1272 1.2038 1.0543 0.086 Uiso 1 1 calc R U . . .
C26 C 1.1728(9) 1.1161(7) 0.9793(5) 0.066(3) Uani 1 1 d . . . . .
H26 H 1.2547 1.0922 0.9808 0.079 Uiso 1 1 calc R U . . .
C27 C 1.1288(9) 1.0871(6) 0.9366(5) 0.058(2) Uani 1 1 d . . . . .
H27 H 1.1782 1.0424 0.9077 0.069 Uiso 1 1 calc R U . . .
C28 C 1.0064(7) 1.1250(5) 0.9360(4) 0.0415(17) Uani 1 1 d . . . . .
C29 C 1.3726(8) 0.4013(6) 0.3618(4) 0.052(2) Uani 1 1 d . . . . .
H29A H 1.3805 0.4163 0.3149 0.063 Uiso 1 1 calc R U . . .
H29B H 1.2925 0.3903 0.3798 0.063 Uiso 1 1 calc R U . . .
C30 C 1.4674(10) 0.3173(6) 0.3710(6) 0.076(3) Uani 1 1 d . . . . .
H30A H 1.4593 0.3010 0.4178 0.091 Uiso 1 1 calc R U . . .
H30B H 1.5480 0.3275 0.3531 0.091 Uiso 1 1 calc R U . . .
C31 C 1.4542(14) 0.2388(8) 0.3362(7) 0.102(4) Uani 1 1 d . . . . .
H31A H 1.3772 0.2245 0.3577 0.123 Uiso 1 1 calc R U . . .
H31B H 1.4520 0.2585 0.2908 0.123 Uiso 1 1 calc R U . . .
C32 C 1.551(2) 0.1596(12) 0.3373(13) 0.216(12) Uani 1 1 d . . . . .
H32A H 1.6271 0.1727 0.3144 0.323 Uiso 1 1 calc R U . . .
H32B H 1.5381 0.1120 0.3160 0.323 Uiso 1 1 calc R U . . .
H32C H 1.5538 0.1400 0.3822 0.323 Uiso 1 1 calc R U . . .
C33 C 0.7096(9) 1.2775(6) 1.0025(5) 0.064(3) Uani 0.61(2) 1 d D U P A 1
H33A H 0.6662 1.3166 0.9716 0.076 Uiso 0.61(2) 1 calc R U P A 1
H33B H 0.7357 1.3161 1.0264 0.076 Uiso 0.61(2) 1 calc R U P A 1
C34 C 0.6234(14) 1.2313(12) 1.0504(8) 0.067(6) Uani 0.61(2) 1 d D U P A 1
H34A H 0.5511 1.2769 1.0711 0.080 Uiso 0.61(2) 1 calc R U P A 1
H34B H 0.5976 1.1918 1.0271 0.080 Uiso 0.61(2) 1 calc R U P A 1
C35 C 0.6830(16) 1.1769(13) 1.1011(8) 0.064(5) Uani 0.61(2) 1 d D U P A 1
H35A H 0.7549 1.1315 1.0798 0.076 Uiso 0.61(2) 1 calc R U P A 1
H35B H 0.7108 1.2168 1.1231 0.076 Uiso 0.61(2) 1 calc R U P A 1
C36 C 0.6048(14) 1.1305(12) 1.1509(7) 0.128(6) Uani 0.61(2) 1 d . . P A 1
H36A H 0.5308 1.1743 1.1704 0.192 Uiso 0.61(2) 1 calc R U P A 1
H36B H 0.6474 1.1012 1.1844 0.192 Uiso 0.61(2) 1 calc R U P A 1
H36C H 0.5848 1.0854 1.1305 0.192 Uiso 0.61(2) 1 calc R U P A 1
C33' C 0.7096(9) 1.2775(6) 1.0025(5) 0.064(3) Uani 0.39(2) 1 d . . P A 2
H33C H 0.6428 1.2874 0.9808 0.076 Uiso 0.39(2) 1 calc R U P A 2
H33D H 0.7272 1.3358 1.0031 0.076 Uiso 0.39(2) 1 calc R U P A 2
C34' C 0.671(3) 1.2403(16) 1.0734(14) 0.063(8) Uani 0.39(2) 1 d D U P A 2
H34C H 0.7358 1.2339 1.0961 0.076 Uiso 0.39(2) 1 calc R U P A 2
H34D H 0.5981 1.2831 1.0967 0.076 Uiso 0.39(2) 1 calc R U P A 2
C35' C 0.645(3) 1.1504(19) 1.0742(17) 0.082(10) Uani 0.39(2) 1 d D U P A 2
H35C H 0.7179 1.1046 1.0541 0.098 Uiso 0.39(2) 1 calc R U P A 2
H35D H 0.5800 1.1544 1.0524 0.098 Uiso 0.39(2) 1 calc R U P A 2
C36' C 0.6048(14) 1.1305(12) 1.1509(7) 0.128(6) Uani 0.39(2) 1 d . . P A 2
H36D H 0.6716 1.1268 1.1707 0.192 Uiso 0.39(2) 1 calc R U P A 2
H36E H 0.5823 1.0736 1.1591 0.192 Uiso 0.39(2) 1 calc R U P A 2
H36F H 0.5358 1.1789 1.1695 0.192 Uiso 0.39(2) 1 calc R U P A 2
C37 C 1.0612(8) 0.3841(5) 0.5789(4) 0.0441(19) Uani 1 1 d . . . . .
C38 C 0.9359(8) 0.2938(6) 0.6208(4) 0.0456(19) Uani 1 1 d . . . . .
C39 C 0.8702(10) 0.2269(6) 0.6345(5) 0.061(3) Uani 1 1 d . . . . .
H39 H 0.8925 0.1767 0.6085 0.073 Uiso 1 1 calc R U . . .
C40 C 0.7733(9) 0.2386(7) 0.6871(5) 0.064(3) Uani 1 1 d . . . . .
H40 H 0.7285 0.1951 0.6977 0.076 Uiso 1 1 calc R U . . .
C41 C 0.7396(9) 0.3116(6) 0.7248(5) 0.063(3) Uani 1 1 d . . . . .
H41 H 0.6720 0.3168 0.7603 0.076 Uiso 1 1 calc R U . . .
C42 C 0.7992(8) 0.3761(6) 0.7131(5) 0.054(2) Uani 1 1 d . . . . .
H42 H 0.7741 0.4261 0.7395 0.065 Uiso 1 1 calc R U . . .
C43 C 0.8983(8) 0.3667(5) 0.6611(4) 0.047(2) Uani 1 1 d . . . . .
C44 C 0.9701(6) 0.5074(5) 0.6561(4) 0.0378(16) Uani 1 1 d . . . . .
C45 C 0.9568(7) 0.5841(5) 0.6147(4) 0.0409(17) Uani 1 1 d . . . . .
H45 H 0.9488 0.5815 0.5721 0.049 Uiso 1 1 calc R U . . .
C46 C 0.9555(6) 0.6648(5) 0.6380(4) 0.0351(15) Uani 1 1 d . . . . .
H46 H 0.9465 0.7172 0.6101 0.042 Uiso 1 1 calc R U . . .
C47 C 0.9669(7) 0.6716(5) 0.6995(4) 0.0408(17) Uani 1 1 d . . . . .
C48 C 0.9739(8) 0.5960(5) 0.7403(4) 0.0470(19) Uani 1 1 d . . . . .
H48 H 0.9778 0.6005 0.7835 0.056 Uiso 1 1 calc R U . . .
C49 C 0.9754(8) 0.5113(5) 0.7205(4) 0.053(2) Uani 1 1 d . . . . .
H49 H 0.9799 0.4600 0.7495 0.064 Uiso 1 1 calc R U . . .
C50 C 0.9840(7) 0.7557(5) 0.7202(3) 0.0380(17) Uani 1 1 d . . . . .
H50 H 0.9560 0.7588 0.7682 0.046 Uiso 1 1 calc R U . . .
C51 C 0.9346(7) 0.8491(5) 0.6872(4) 0.0385(17) Uani 1 1 d . . . . .
H51 H 0.9360 0.8412 0.6413 0.046 Uiso 1 1 calc R U . . .
C52 C 0.8141(7) 0.9112(5) 0.7185(4) 0.0398(17) Uani 1 1 d . . . . .
C53 C 0.7506(7) 0.9722(5) 0.6775(4) 0.0447(19) Uani 1 1 d . . . . .
H53 H 0.7770 0.9683 0.6319 0.054 Uiso 1 1 calc R U . . .
C54 C 0.6486(6) 1.0384(5) 0.7044(4) 0.0377(16) Uani 1 1 d . . . . .
H54 H 0.6054 1.0792 0.6768 0.045 Uiso 1 1 calc R U . . .
C55 C 0.6091(6) 1.0455(4) 0.7711(4) 0.0329(15) Uani 1 1 d . . . . .
C56 C 0.6658(7) 0.9823(5) 0.8118(4) 0.0448(19) Uani 1 1 d . . . . .
H56 H 0.6353 0.9832 0.8573 0.054 Uiso 1 1 calc R U . . .
C57 C 0.7711(7) 0.9156(5) 0.7840(4) 0.0448(18) Uani 1 1 d . . . . .
H57 H 0.8122 0.8733 0.8117 0.054 Uiso 1 1 calc R U . . .
C58 C 0.5200(7) 1.1774(5) 0.8398(4) 0.0451(19) Uani 1 1 d . . . . .
C59 C 0.3312(6) 1.2234(5) 0.8213(4) 0.0381(17) Uani 1 1 d . . . . .
C60 C 0.2139(7) 1.2695(6) 0.8181(4) 0.048(2) Uani 1 1 d . . . . .
H60 H 0.1742 1.3246 0.8382 0.058 Uiso 1 1 calc R U . . .
C61 C 0.1589(8) 1.2301(7) 0.7840(5) 0.063(3) Uani 1 1 d . . . . .
H61 H 0.0762 1.2557 0.7851 0.076 Uiso 1 1 calc R U . . .
C62 C 0.2194(8) 1.1544(7) 0.7480(5) 0.062(3) Uani 1 1 d . . . . .
H62 H 0.1795 1.1328 0.7226 0.075 Uiso 1 1 calc R U . . .
C63 C 0.3386(7) 1.1104(6) 0.7493(4) 0.051(2) Uani 1 1 d . . . . .
H63 H 0.3803 1.0583 0.7258 0.061 Uiso 1 1 calc R U . . .
C64 C 0.3948(6) 1.1462(5) 0.7868(4) 0.0367(16) Uani 1 1 d . . . . .
C65 C 1.1031(11) 0.2427(6) 0.5225(5) 0.070(3) Uani 1 1 d . . . . .
H65A H 1.1514 0.2737 0.4874 0.084 Uiso 1 1 calc R U . . .
H65B H 1.0490 0.2205 0.5040 0.084 Uiso 1 1 calc R U . . .
C66 C 1.1891(14) 0.1612(9) 0.5535(8) 0.107(5) Uani 1 1 d . . . . .
H66A H 1.1439 0.1409 0.5955 0.128 Uiso 1 1 calc R U . . .
H66B H 1.2191 0.1105 0.5246 0.128 Uiso 1 1 calc R U . . .
C67 C 1.2880(17) 0.1886(11) 0.5629(8) 0.130(6) Uani 1 1 d . U . . .
H67A H 1.2609 0.2224 0.6028 0.156 Uiso 1 1 calc R U . . .
H67B H 1.3112 0.2301 0.5263 0.156 Uiso 1 1 calc R U . . .
C68 C 1.401(2) 0.1114(15) 0.5685(11) 0.208(11) Uani 1 1 d . U . . .
H68A H 1.3776 0.0662 0.6013 0.313 Uiso 1 1 calc R U . . .
H68B H 1.4593 0.1353 0.5810 0.313 Uiso 1 1 calc R U . . .
H68C H 1.4371 0.0839 0.5267 0.313 Uiso 1 1 calc R U . . .
C69 C 0.3860(8) 1.3148(6) 0.8955(5) 0.060(2) Uani 1 1 d . . . . .
H69A H 0.4617 1.3303 0.8939 0.072 Uiso 1 1 calc R U . . .
H69B H 0.3317 1.3680 0.8788 0.072 Uiso 1 1 calc R U . . .
C70 C 0.3332(12) 1.2962(9) 0.9597(6) 0.095(4) Uani 1 1 d . . . . .
H70A H 0.3809 1.2373 0.9734 0.114 Uiso 1 1 calc R U . . .
H70B H 0.2522 1.2898 0.9613 0.114 Uiso 1 1 calc R U . . .
C71 C 0.3201(14) 1.3615(11) 1.0083(8) 0.119(5) Uani 1 1 d . . . . .
H71A H 0.2683 1.4195 0.9960 0.142 Uiso 1 1 calc R U . . .
H71B H 0.4003 1.3706 1.0049 0.142 Uiso 1 1 calc R U . . .
C72 C 0.2652(18) 1.3367(15) 1.0835(8) 0.162(8) Uani 1 1 d . . . . .
H72A H 0.1911 1.3188 1.0873 0.244 Uiso 1 1 calc R U . . .
H72B H 0.2474 1.3891 1.1091 0.244 Uiso 1 1 calc R U . . .
H72C H 0.3238 1.2871 1.0996 0.244 Uiso 1 1 calc R U . . .
C73 C 0.087(2) 0.5814(18) 0.1010(12) 0.143(8) Uani 1 1 d D U . . .
C74 C 0.033(2) 0.5516(17) 0.0547(11) 0.209(12) Uani 1 1 d D U . . .
H74A H -0.0447 0.5416 0.0773 0.313 Uiso 1 1 calc R U . . .
H74B H 0.0871 0.4956 0.0365 0.313 Uiso 1 1 calc R U . . .
H74C H 0.0229 0.5977 0.0199 0.313 Uiso 1 1 calc R U . . .
N9 N 0.131(3) 0.602(2) 0.1336(12) 0.221(12) Uani 1 1 d . U . . .

loop_
_atom_site_aniso_label
_atom_site_aniso_U_11
_atom_site_aniso_U_22
_atom_site_aniso_U_33
_atom_site_aniso_U_23
_atom_site_aniso_U_13
_atom_site_aniso_U_12
Ag1 0.0519(4) 0.0422(4) 0.0438(4) -0.0116(3) -0.0040(3) -0.0204(3)
Ag2 0.0395(3) 0.0467(4) 0.0467(4) -0.0148(3) -0.0082(3) -0.0045(3)
N1 0.046(4) 0.039(4) 0.035(3) -0.014(3) -0.007(3) -0.008(3)
N2 0.044(3) 0.029(3) 0.030(3) -0.012(2) -0.004(3) -0.006(3)
N3 0.054(4) 0.037(3) 0.031(3) -0.006(3) -0.007(3) -0.018(3)
N4 0.066(5) 0.031(3) 0.036(3) -0.008(3) -0.016(3) -0.002(3)
N5 0.068(4) 0.031(3) 0.040(3) 0.001(3) -0.023(3) -0.017(3)
N6 0.056(4) 0.035(3) 0.056(4) -0.005(3) -0.012(3) -0.022(3)
N7 0.025(3) 0.032(3) 0.052(4) -0.010(3) -0.005(3) -0.004(2)
N8 0.033(3) 0.046(4) 0.045(4) -0.011(3) 0.003(3) -0.008(3)
B1 0.074(8) 0.060(7) 0.048(6) -0.017(5) -0.011(5) 0.011(6)
F1 0.133(6) 0.074(4) 0.152(7) -0.060(5) -0.055(6) 0.008(4)
F2 0.183(9) 0.094(6) 0.135(7) -0.061(5) -0.075(7) 0.045(6)
F3 0.239(13) 0.155(9) 0.098(6) -0.001(6) 0.012(7) -0.053(9)
F4 0.142(7) 0.121(6) 0.078(4) -0.013(4) -0.051(5) -0.030(5)
F5 0.171(10) 0.225(12) 0.197(11) 0.020(9) 0.013(8) -0.062(9)
F6 0.235(14) 0.185(12) 0.254(15) -0.056(11) -0.131(12) 0.065(11)
F7 0.142(10) 0.301(17) 0.194(12) 0.111(12) 0.008(9) 0.029(10)
P1 0.214(13) 0.347(17) 0.292(16) -0.006(15) 0.017(13) 0.011(13)
F8 0.231(11) 0.088(6) 0.105(6) 0.014(5) -0.051(7) -0.056(6)
F9 0.237(14) 0.150(10) 0.183(11) 0.057(8) -0.003(10) 0.062(10)
F10 0.314(17) 0.151(9) 0.088(6) -0.006(6) -0.065(8) -0.067(10)
P2 0.274(14) 0.105(6) 0.159(8) -0.017(6) -0.060(8) -0.019(8)
C1 0.038(4) 0.037(4) 0.026(3) -0.003(3) 0.005(3) -0.019(3)
C2 0.040(4) 0.036(4) 0.040(4) -0.005(3) -0.008(3) -0.004(3)
C3 0.047(4) 0.051(5) 0.027(4) -0.007(3) -0.007(3) 0.003(4)
C4 0.065(6) 0.046(5) 0.036(4) -0.006(4) 0.012(4) -0.015(4)
C5 0.066(6) 0.046(5) 0.063(6) -0.007(4) 0.014(5) -0.023(4)
C6 0.052(5) 0.039(4) 0.049(5) -0.011(4) 0.003(4) -0.015(4)
C7 0.038(4) 0.034(4) 0.031(4) -0.008(3) 0.004(3) -0.008(3)
C8 0.031(4) 0.035(4) 0.042(4) -0.018(3) -0.005(3) -0.003(3)
C9 0.038(4) 0.028(4) 0.047(4) -0.014(3) -0.011(3) -0.002(3)
C10 0.042(4) 0.040(4) 0.034(4) -0.009(3) -0.003(3) -0.011(3)
C11 0.037(4) 0.034(4) 0.037(4) -0.009(3) -0.010(3) -0.005(3)
C12 0.038(4) 0.029(4) 0.050(5) -0.007(3) 0.000(3) -0.002(3)
C13 0.047(4) 0.035(4) 0.043(4) -0.010(3) -0.002(3) -0.006(3)
C14 0.038(4) 0.033(4) 0.032(4) -0.010(3) -0.003(3) -0.005(3)
C15 0.044(4) 0.033(4) 0.031(4) -0.010(3) 0.002(3) -0.011(3)
C16 0.041(4) 0.040(4) 0.047(4) -0.021(4) -0.004(3) -0.011(3)
C17 0.042(4) 0.032(4) 0.044(4) -0.008(3) -0.009(3) -0.010(3)
C18 0.043(4) 0.034(4) 0.031(4) -0.005(3) -0.009(3) -0.007(3)
C19 0.026(3) 0.044(4) 0.045(4) -0.018(3) -0.001(3) -0.007(3)
C20 0.053(5) 0.046(5) 0.031(4) -0.010(3) -0.004(3) -0.014(4)
C21 0.043(4) 0.035(4) 0.064(5) -0.022(4) -0.023(4) 0.014(3)
C22 0.051(5) 0.034(4) 0.042(4) -0.011(3) -0.012(4) -0.002(4)
C23 0.071(6) 0.039(4) 0.039(4) -0.008(3) -0.021(4) -0.009(4)
C24 0.082(7) 0.056(6) 0.053(5) -0.014(4) -0.031(5) -0.012(5)
C25 0.101(9) 0.079(7) 0.055(6) -0.004(5) -0.037(6) -0.040(7)
C26 0.065(6) 0.081(7) 0.064(6) 0.006(5) -0.041(5) -0.018(5)
C27 0.066(6) 0.049(5) 0.064(6) -0.001(4) -0.018(5) -0.022(5)
C28 0.049(5) 0.040(4) 0.038(4) 0.002(3) -0.012(3) -0.016(4)
C29 0.052(5) 0.054(5) 0.056(5) -0.031(4) -0.003(4) -0.020(4)
C30 0.082(7) 0.037(5) 0.114(9) -0.015(5) -0.022(6) -0.020(5)
C31 0.124(11) 0.065(8) 0.116(11) -0.037(7) -0.009(9) -0.027(8)
C32 0.26(3) 0.088(12) 0.30(3) -0.119(16) -0.07(2) 0.006(15)
C33 0.072(6) 0.049(5) 0.061(6) -0.027(4) -0.022(5) 0.014(5)
C34 0.060(9) 0.078(12) 0.069(10) -0.033(9) -0.023(8) -0.011(8)
C35 0.070(10) 0.051(10) 0.055(9) 0.007(8) -0.009(7) -0.001(8)
C36 0.098(10) 0.167(15) 0.100(11) 0.054(10) -0.004(8) -0.046(10)
C33' 0.072(6) 0.049(5) 0.061(6) -0.027(4) -0.022(5) 0.014(5)
C34' 0.058(14) 0.060(14) 0.055(13) -0.028(12) -0.007(11) 0.016(11)
C35' 0.069(15) 0.091(18) 0.087(17) 0.003(14) -0.024(13) -0.020(13)
C36' 0.098(10) 0.167(15) 0.100(11) 0.054(10) -0.004(8) -0.046(10)
C37 0.064(5) 0.042(4) 0.034(4) 0.003(3) -0.012(4) -0.029(4)
C38 0.059(5) 0.043(5) 0.047(5) 0.012(4) -0.029(4) -0.023(4)
C39 0.098(8) 0.038(5) 0.074(6) 0.008(4) -0.052(6) -0.036(5)
C40 0.068(6) 0.058(6) 0.077(7) 0.020(5) -0.036(5) -0.030(5)
C41 0.067(6) 0.045(5) 0.076(7) 0.020(5) -0.017(5) -0.023(5)
C42 0.054(5) 0.046(5) 0.066(6) 0.007(4) -0.016(4) -0.022(4)
C43 0.057(5) 0.038(4) 0.058(5) 0.004(4) -0.025(4) -0.022(4)
C44 0.034(4) 0.027(4) 0.054(5) 0.001(3) -0.017(3) -0.006(3)
C45 0.042(4) 0.037(4) 0.047(4) -0.006(3) -0.016(3) -0.007(3)
C46 0.036(4) 0.030(4) 0.040(4) 0.003(3) -0.015(3) -0.006(3)
C47 0.047(4) 0.036(4) 0.037(4) -0.010(3) -0.005(3) -0.008(3)
C48 0.065(5) 0.034(4) 0.041(4) -0.009(3) -0.013(4) -0.007(4)
C49 0.073(6) 0.031(4) 0.055(5) -0.004(4) -0.011(4) -0.015(4)
C50 0.046(4) 0.030(4) 0.031(4) -0.007(3) 0.004(3) -0.009(3)
C51 0.045(4) 0.034(4) 0.037(4) -0.012(3) -0.004(3) -0.011(3)
C52 0.047(4) 0.039(4) 0.037(4) -0.004(3) -0.003(3) -0.021(4)
C53 0.054(5) 0.042(4) 0.037(4) -0.015(3) 0.001(4) -0.017(4)
C54 0.035(4) 0.034(4) 0.046(4) 0.001(3) -0.019(3) -0.005(3)
C55 0.026(3) 0.021(3) 0.046(4) -0.001(3) -0.005(3) 0.000(3)
C56 0.040(4) 0.036(4) 0.052(5) 0.002(4) -0.002(4) -0.010(3)
C57 0.054(5) 0.035(4) 0.039(4) 0.000(3) -0.009(4) -0.003(4)
C58 0.030(4) 0.044(4) 0.059(5) -0.017(4) -0.013(3) 0.004(3)
C59 0.026(3) 0.034(4) 0.049(4) 0.005(3) 0.000(3) -0.010(3)
C60 0.034(4) 0.039(4) 0.061(5) -0.005(4) 0.003(4) -0.003(3)
C61 0.031(4) 0.078(7) 0.079(7) -0.013(5) -0.017(4) -0.004(4)
C62 0.036(5) 0.073(7) 0.081(7) -0.014(5) -0.016(4) -0.014(4)
C63 0.041(4) 0.052(5) 0.061(5) -0.005(4) -0.003(4) -0.022(4)
C64 0.027(3) 0.033(4) 0.047(4) 0.003(3) -0.002(3) -0.012(3)
C65 0.116(9) 0.045(5) 0.055(6) -0.016(4) -0.016(6) -0.030(6)
C66 0.110(11) 0.071(8) 0.153(14) -0.041(9) -0.057(10) -0.008(8)
C67 0.148(12) 0.108(10) 0.120(11) 0.004(9) -0.071(10) 0.020(9)
C68 0.24(2) 0.172(19) 0.19(2) -0.025(16) -0.114(18) 0.047(17)
C69 0.044(5) 0.062(6) 0.063(6) -0.024(5) -0.012(4) 0.013(4)
C70 0.091(9) 0.090(9) 0.102(10) -0.037(8) -0.014(7) -0.014(7)
C71 0.100(10) 0.131(13) 0.132(13) -0.068(11) -0.015(9) -0.028(9)
C72 0.149(16) 0.23(2) 0.111(13) -0.062(15) 0.019(12) -0.087(16)
C73 0.113(13) 0.156(15) 0.124(14) 0.018(12) 0.009(11) -0.022(11)
C74 0.148(18) 0.20(2) 0.18(2) 0.040(17) 0.068(15) 0.005(16)
N9 0.22(2) 0.24(2) 0.18(2) 0.050(17) -0.037(16) -0.052(18)

loop_
_atom_type_symbol
_atom_type_description
_atom_type_scat_dispersion_real
_atom_type_scat_dispersion_imag
_atom_type_scat_source
C C 0.0033 0.0016 'International Tables Vol C Tables 4.2.6.8 and 6.1.1.4'
H H 0.0000 0.0000 'International Tables Vol C Tables 4.2.6.8 and 6.1.1.4'
N N 0.0061 0.0033 'International Tables Vol C Tables 4.2.6.8 and 6.1.1.4'
F F 0.0171 0.0103 'International Tables Vol C Tables 4.2.6.8 and 6.1.1.4'
P P 0.1023 0.0942 'International Tables Vol C Tables 4.2.6.8 and 6.1.1.4'
Ag Ag -0.8971 1.1015 'International Tables Vol C Tables 4.2.6.8 and 6.1.1.4'
B B 0.0013 0.0007 'International Tables Vol C Tables 4.2.6.8 and 6.1.1.4'

loop_
_geom_angle_atom_site_label_1
_geom_angle_atom_site_label_2
_geom_angle_atom_site_label_3
_geom_angle
_geom_angle_site_symmetry_1
_geom_angle_site_symmetry_3
C37 Ag1 C1 177.1(3) . .
C58 Ag2 C22 177.3(3) . .
C58 Ag2 F5 91.9(4) . .
C22 Ag2 F5 87.7(4) . .
C1 N1 C2 110.8(6) . .
C1 N1 C29 124.1(6) . .
C2 N1 C29 125.1(6) . .
C1 N2 C7 110.6(5) . .
C1 N2 C8 123.4(6) . .
C7 N2 C8 125.8(6) . .
C22 N3 C28 110.7(6) . .
C22 N3 C19 123.5(6) . .
C28 N3 C19 125.8(7) . .
C22 N4 C23 110.6(6) . .
C22 N4 C33 124.2(7) . .
C23 N4 C33 125.0(7) . .
C38 N5 C37 113.3(7) . .
C38 N5 C65 125.8(7) . .
C37 N5 C65 120.9(7) . .
C43 N6 C37 112.5(6) . .
C43 N6 C44 126.0(7) . .
C37 N6 C44 121.3(6) . .
C58 N7 C64 110.0(6) . .
C58 N7 C55 122.2(6) . .
C64 N7 C55 127.8(6) . .
C58 N8 C59 111.3(6) . .
C58 N8 C69 123.4(7) . .
C59 N8 C69 125.3(6) . .
F3 B1 F4 111.2(12) . .
F3 B1 F1 106.9(10) . .
F4 B1 F1 115.1(11) . .
F3 B1 F2 104.5(11) . .
F4 B1 F2 108.6(9) . .
F1 B1 F2 110.0(11) . .
P1 F5 Ag2 132.8(8) . .
F5 P1 F5 180.0 2_677 .
F5 P1 F6 84.8(9) 2_677 .
F5 P1 F6 95.2(9) . .
F5 P1 F6 95.2(9) 2_677 2_677
F5 P1 F6 84.8(9) . 2_677
F6 P1 F6 180.0(7) . 2_677
F5 P1 F7 94.3(8) 2_677 .
F5 P1 F7 85.7(8) . .
F6 P1 F7 85.4(8) . .
F6 P1 F7 94.6(8) 2_677 .
F5 P1 F7 85.7(8) 2_677 2_677
F5 P1 F7 94.3(8) . 2_677
F6 P1 F7 94.6(8) . 2_677
F6 P1 F7 85.4(8) 2_677 2_677
F7 P1 F7 180.0 . 2_677
F10 P2 F10 180.0(2) . 2_556
F10 P2 F8 86.7(6) . .
F10 P2 F8 93.3(6) 2_556 .
F10 P2 F8 93.3(6) . 2_556
F10 P2 F8 86.7(6) 2_556 2_556
F8 P2 F8 180.0 . 2_556
F10 P2 F9 90.7(8) . 2_556
F10 P2 F9 89.3(8) 2_556 2_556
F8 P2 F9 93.2(6) . 2_556
F8 P2 F9 86.8(6) 2_556 2_556
F10 P2 F9 89.3(8) . .
F10 P2 F9 90.7(8) 2_556 .
F8 P2 F9 86.8(6) . .
F8 P2 F9 93.2(6) 2_556 .
F9 P2 F9 180.0 2_556 .
N2 C1 N1 106.2(5) . .
N2 C1 Ag1 126.0(5) . .
N1 C1 Ag1 127.7(5) . .
C3 C2 C7 121.3(7) . .
C3 C2 N1 132.6(7) . .
C7 C2 N1 106.0(6) . .
C2 C3 C4 118.2(7) . .
C5 C4 C3 120.9(7) . .
C4 C5 C6 122.2(8) . .
C5 C6 C7 116.3(7) . .
C2 C7 N2 106.3(6) . .
C2 C7 C6 121.0(6) . .
N2 C7 C6 132.7(6) . .
C9 C8 C13 123.3(7) . .
C9 C8 N2 119.1(6) . .
C13 C8 N2 117.5(7) . .
C8 C9 C10 118.2(7) . .
C9 C10 C11 121.1(7) . .
C12 C11 C10 119.1(7) . .
C12 C11 C14 122.7(6) . .
C10 C11 C14 117.6(6) . .
C11 C12 C13 120.6(7) . .
C8 C13 C12 117.4(7) . .
C11 C14 C15 116.1(6) . .
C11 C14 C50 112.3(6) . .
C15 C14 C50 89.1(5) . .
C16 C15 C14 119.5(7) . .
C16 C15 C51 112.9(6) . .
C14 C15 C51 87.8(5) . .
C17 C16 C21 120.0(7) . .
C17 C16 C15 116.4(7) . .
C21 C16 C15 123.5(7) . .
C16 C17 C18 119.4(7) . .
C19 C18 C17 120.3(7) . .
C18 C19 C20 121.2(7) . .
C18 C19 N3 119.2(7) . .
C20 C19 N3 119.6(7) . .
C19 C20 C21 119.3(7) . .
C20 C21 C16 119.7(7) . .
N4 C22 N3 105.8(7) . .
N4 C22 Ag2 127.7(6) . .
N3 C22 Ag2 126.5(5) . .
C28 C23 N4 107.2(7) . .
C28 C23 C24 122.1(9) . .
N4 C23 C24 130.6(8) . .
C25 C24 C23 115.3(9) . .
C24 C25 C26 122.8(9) . .
C27 C26 C25 120.0(10) . .
C26 C27 C28 118.0(9) . .
C23 C28 N3 105.6(7) . .
C23 C28 C27 121.7(8) . .
N3 C28 C27 132.7(8) . .
N1 C29 C30 113.0(7) . .
C29 C30 C31 110.1(10) . .
C32 C31 C30 112.3(14) . .
N4 C33 C34 113.7(9) . .
C35 C34 C33 110.5(14) . .
C36 C35 C34 114.4(16) . .
N5 C37 N6 102.1(6) . .
N5 C37 Ag1 131.2(6) . .
N6 C37 Ag1 126.5(5) . .
N5 C38 C43 107.4(7) . .
N5 C38 C39 133.8(9) . .
C43 C38 C39 118.8(8) . .
C40 C39 C38 117.0(9) . .
C41 C40 C39 122.0(9) . .
C42 C41 C40 122.5(10) . .
C41 C42 C43 117.6(9) . .
C42 C43 N6 133.2(8) . .
C42 C43 C38 122.0(7) . .
N6 C43 C38 104.7(7) . .
C45 C44 C49 121.4(7) . .
C45 C44 N6 121.0(7) . .
C49 C44 N6 117.6(7) . .
C44 C45 C46 118.2(7) . .
C47 C46 C45 122.9(7) . .
C48 C47 C46 117.7(7) . .
C48 C47 C50 120.2(7) . .
C46 C47 C50 121.8(7) . .
C47 C48 C49 122.9(8) . .
C44 C49 C48 116.8(8) . .
C47 C50 C51 120.6(7) . .
C47 C50 C14 117.7(6) . .
C51 C50 C14 87.9(5) . .
C52 C51 C50 120.8(6) . .
C52 C51 C15 117.9(6) . .
C50 C51 C15 88.3(6) . .
C57 C52 C53 119.1(7) . .
C57 C52 C51 123.1(7) . .
C53 C52 C51 117.6(7) . .
C54 C53 C52 119.5(7) . .
C55 C54 C53 121.1(7) . .
C56 C55 C54 119.8(6) . .
C56 C55 N7 119.9(7) . .
C54 C55 N7 120.2(6) . .
C55 C56 C57 118.7(7) . .
C52 C57 C56 121.6(8) . .
N8 C58 N7 106.0(6) . .
N8 C58 Ag2 127.0(6) . .
N7 C58 Ag2 127.0(5) . .
C60 C59 N8 132.3(7) . .
C60 C59 C64 122.4(7) . .
N8 C59 C64 105.2(6) . .
C61 C60 C59 116.1(8) . .
C60 C61 C62 123.2(8) . .
C63 C62 C61 120.1(9) . .
C62 C63 C64 117.8(8) . .
N7 C64 C59 107.5(6) . .
N7 C64 C63 132.4(7) . .
C59 C64 C63 120.1(7) . .
N5 C65 C66 108.5(9) . .
C67 C66 C65 109.6(12) . .
C66 C67 C68 115.2(17) . .
C70 C69 N8 114.3(9) . .
C69 C70 C71 118.0(13) . .
C70 C71 C72 117.8(14) . .
N9 C73 C74 177(3) . .

loop_
_geom_bond_atom_site_label_1
_geom_bond_atom_site_label_2
_geom_bond_distance
_geom_bond_site_symmetry_2
Ag1 C37 2.080(7) .
Ag1 C1 2.093(6) .
Ag2 C58 2.098(8) .
Ag2 C22 2.099(8) .
Ag2 F5 2.855(13) .
N1 C1 1.353(8) .
N1 C2 1.391(10) .
N1 C29 1.475(9) .
N2 C1 1.351(8) .
N2 C7 1.393(9) .
N2 C8 1.472(8) .
N3 C22 1.353(10) .
N3 C28 1.389(10) .
N3 C19 1.432(9) .
N4 C22 1.346(9) .
N4 C23 1.373(11) .
N4 C33 1.502(10) .
N5 C38 1.337(11) .
N5 C37 1.371(9) .
N5 C65 1.477(11) .
N6 C43 1.376(10) .
N6 C37 1.386(10) .
N6 C44 1.455(9) .
N7 C58 1.370(10) .
N7 C64 1.374(9) .
N7 C55 1.445(8) .
N8 C58 1.349(9) .
N8 C59 1.391(10) .
N8 C69 1.466(10) .
B1 F3 1.314(16) .
B1 F4 1.326(13) .
B1 F1 1.349(14) .
B1 F2 1.392(14) .
F5 P1 1.530(12) .
F6 P1 1.592(13) .
F7 P1 1.634(16) .
P1 F5 1.530(13) 2_677
P1 F6 1.592(13) 2_677
P1 F7 1.634(16) 2_677
F8 P2 1.509(8) .
F9 P2 1.614(13) .
F10 P2 1.477(10) .
P2 F10 1.477(10) 2_556
P2 F8 1.509(8) 2_556
P2 F9 1.614(13) 2_556
C2 C3 1.367(10) .
C2 C7 1.389(10) .
C3 C4 1.382(12) .
C4 C5 1.377(12) .
C5 C6 1.383(11) .
C6 C7 1.407(10) .
C8 C9 1.349(11) .
C8 C13 1.377(10) .
C9 C10 1.381(9) .
C10 C11 1.385(10) .
C11 C12 1.374(11) .
C11 C14 1.536(9) .
C12 C13 1.402(10) .
C14 C15 1.541(10) .
C14 C50 1.574(10) .
C15 C16 1.509(9) .
C15 C51 1.586(10) .
C16 C17 1.385(11) .
C16 C21 1.412(11) .
C17 C18 1.402(10) .
C18 C19 1.372(10) .
C19 C20 1.387(11) .
C20 C21 1.395(10) .
C23 C28 1.373(11) .
C23 C24 1.398(11) .
C24 C25 1.359(15) .
C25 C26 1.455(15) .
C26 C27 1.325(13) .
C27 C28 1.401(12) .
C29 C30 1.485(14) .
C30 C31 1.551(14) .
C31 C32 1.42(2) .
C33 C34 1.511(15) .
C34 C35 1.483(16) .
C35 C36 1.47(2) .
C34' C35' 1.496(19) .
C38 C43 1.394(12) .
C38 C39 1.419(11) .
C39 C40 1.366(14) .
C40 C41 1.365(14) .
C41 C42 1.338(12) .
C42 C43 1.376(12) .
C44 C45 1.383(10) .
C44 C49 1.393(11) .
C45 C46 1.387(10) .
C46 C47 1.364(10) .
C47 C48 1.363(11) .
C47 C50 1.497(10) .
C48 C49 1.413(10) .
C50 C51 1.551(11) .
C51 C52 1.512(11) .
C52 C57 1.356(10) .
C52 C53 1.394(12) .
C53 C54 1.384(10) .
C54 C55 1.379(10) .
C55 C56 1.367(11) .
C56 C57 1.415(11) .
C59 C60 1.382(11) .
C59 C64 1.392(10) .
C60 C61 1.370(13) .
C61 C62 1.386(13) .
C62 C63 1.386(12) .
C63 C64 1.398(11) .
C65 C66 1.571(17) .
C66 C67 1.41(2) .
C67 C68 1.54(2) .
C69 C70 1.377(15) .
C70 C71 1.475(16) .
C71 C72 1.61(2) .
C73 N9 1.09(3) .
C73 C74 1.469(18) .

loop_
_geom_torsion_atom_site_label_1
_geom_torsion_atom_site_label_2
_geom_torsion_atom_site_label_3
_geom_torsion_atom_site_label_4
_geom_torsion
_geom_torsion_site_symmetry_4
Ag2 F5 P1 F6 -68.8(12) .
Ag2 F5 P1 F6 111.2(12) 2_677
Ag2 F5 P1 F7 -153.7(12) .
Ag2 F5 P1 F7 26.3(12) 2_677
C7 N2 C1 N1 1.4(9) .
C8 N2 C1 N1 177.1(6) .
C7 N2 C1 Ag1 178.1(5) .
C8 N2 C1 Ag1 -6.3(10) .
C2 N1 C1 N2 -1.8(9) .
C29 N1 C1 N2 178.5(7) .
C2 N1 C1 Ag1 -178.3(5) .
C29 N1 C1 Ag1 2.0(11) .
C1 N1 C2 C3 178.0(8) .
C29 N1 C2 C3 -2.3(14) .
C1 N1 C2 C7 1.5(9) .
C29 N1 C2 C7 -178.9(7) .
C7 C2 C3 C4 -0.8(12) .
N1 C2 C3 C4 -176.8(8) .
C2 C3 C4 C5 0.2(13) .
C3 C4 C5 C6 0.3(16) .
C4 C5 C6 C7 -0.3(15) .
C3 C2 C7 N2 -177.6(7) .
N1 C2 C7 N2 -0.6(8) .
C3 C2 C7 C6 0.8(12) .
N1 C2 C7 C6 177.8(7) .
C1 N2 C7 C2 -0.5(9) .
C8 N2 C7 C2 -176.1(7) .
C1 N2 C7 C6 -178.6(9) .
C8 N2 C7 C6 5.9(13) .
C5 C6 C7 C2 -0.2(13) .
C5 C6 C7 N2 177.6(9) .
C1 N2 C8 C9 56.5(10) .
C7 N2 C8 C9 -128.5(8) .
C1 N2 C8 C13 -126.2(8) .
C7 N2 C8 C13 48.8(10) .
C13 C8 C9 C10 5.8(11) .
N2 C8 C9 C10 -177.1(6) .
C8 C9 C10 C11 -4.2(11) .
C9 C10 C11 C12 2.8(11) .
C9 C10 C11 C14 173.5(7) .
C10 C11 C12 C13 -2.8(11) .
C14 C11 C12 C13 -173.0(7) .
C9 C8 C13 C12 -5.8(12) .
N2 C8 C13 C12 177.1(6) .
C11 C12 C13 C8 4.2(12) .
C12 C11 C14 C15 -5.8(10) .
C10 C11 C14 C15 -176.1(6) .
C12 C11 C14 C50 94.7(8) .
C10 C11 C14 C50 -75.7(8) .
C11 C14 C15 C16 -150.0(6) .
C50 C14 C15 C16 95.5(7) .
C11 C14 C15 C51 94.8(6) .
C50 C14 C15 C51 -19.6(5) .
C14 C15 C16 C17 176.9(6) .
C51 C15 C16 C17 -82.1(8) .
C14 C15 C16 C21 -6.2(11) .
C51 C15 C16 C21 94.8(9) .
C21 C16 C17 C18 -4.8(11) .
C15 C16 C17 C18 172.2(7) .
C16 C17 C18 C19 3.0(11) .
C17 C18 C19 C20 -1.0(11) .
C17 C18 C19 N3 -178.4(6) .
C22 N3 C19 C18 54.8(10) .
C28 N3 C19 C18 -126.8(8) .
C22 N3 C19 C20 -122.7(8) .
C28 N3 C19 C20 55.7(10) .
C18 C19 C20 C21 0.8(11) .
N3 C19 C20 C21 178.2(7) .
C19 C20 C21 C16 -2.6(12) .
C17 C16 C21 C20 4.7(12) .
C15 C16 C21 C20 -172.1(7) .
C23 N4 C22 N3 -2.7(9) .
C33 N4 C22 N3 -177.6(7) .
C23 N4 C22 Ag2 178.8(6) .
C33 N4 C22 Ag2 3.9(12) .
C28 N3 C22 N4 3.1(9) .
C19 N3 C22 N4 -178.3(6) .
C28 N3 C22 Ag2 -178.4(5) .
C19 N3 C22 Ag2 0.2(11) .
C22 N4 C23 C28 1.3(9) .
C33 N4 C23 C28 176.2(8) .
C22 N4 C23 C24 178.3(9) .
C33 N4 C23 C24 -6.8(15) .
C28 C23 C24 C25 -3.0(14) .
N4 C23 C24 C25 -179.6(9) .
C23 C24 C25 C26 2.5(15) .
C24 C25 C26 C27 -1.3(16) .
C25 C26 C27 C28 0.3(14) .
N4 C23 C28 N3 0.6(9) .
C24 C23 C28 N3 -176.7(8) .
N4 C23 C28 C27 179.5(7) .
C24 C23 C28 C27 2.2(13) .
C22 N3 C28 C23 -2.3(9) .
C19 N3 C28 C23 179.1(7) .
C22 N3 C28 C27 179.0(9) .
C19 N3 C28 C27 0.4(13) .
C26 C27 C28 C23 -0.8(13) .
C26 C27 C28 N3 177.8(9) .
C1 N1 C29 C30 -96.0(10) .
C2 N1 C29 C30 84.4(11) .
N1 C29 C30 C31 -179.5(9) .
C29 C30 C31 C32 173.3(15) .
C22 N4 C33 C34 73.5(12) .
C23 N4 C33 C34 -100.8(11) .
N4 C33 C34 C35 63.0(17) .
C33 C34 C35 C36 179.0(14) .
C38 N5 C37 N6 0.9(9) .
C65 N5 C37 N6 -177.2(7) .
C38 N5 C37 Ag1 -174.9(6) .
C65 N5 C37 Ag1 7.0(12) .
C43 N6 C37 N5 -0.6(9) .
C44 N6 C37 N5 -176.6(7) .
C43 N6 C37 Ag1 175.5(6) .
C44 N6 C37 Ag1 -0.5(11) .
C37 N5 C38 C43 -0.9(9) .
C65 N5 C38 C43 177.1(8) .
C37 N5 C38 C39 177.4(9) .
C65 N5 C38 C39 -4.6(15) .
N5 C38 C39 C40 -178.3(9) .
C43 C38 C39 C40 -0.1(12) .
C38 C39 C40 C41 0.6(14) .
C39 C40 C41 C42 -0.3(15) .
C40 C41 C42 C43 -0.4(14) .
C41 C42 C43 N6 177.5(9) .
C41 C42 C43 C38 0.9(13) .
C37 N6 C43 C42 -177.0(9) .
C44 N6 C43 C42 -1.2(15) .
C37 N6 C43 C38 0.1(9) .
C44 N6 C43 C38 175.9(7) .
N5 C38 C43 C42 178.0(8) .
C39 C38 C43 C42 -0.6(12) .
N5 C38 C43 N6 0.5(9) .
C39 C38 C43 N6 -178.1(7) .
C43 N6 C44 C45 -120.5(9) .
C37 N6 C44 C45 54.9(10) .
C43 N6 C44 C49 58.2(11) .
C37 N6 C44 C49 -126.3(8) .
C49 C44 C45 C46 3.5(11) .
N6 C44 C45 C46 -177.8(7) .
C44 C45 C46 C47 0.0(11) .
C45 C46 C47 C48 -3.2(12) .
C45 C46 C47 C50 170.7(7) .
C46 C47 C48 C49 3.0(13) .
C50 C47 C48 C49 -171.0(8) .
C45 C44 C49 C48 -3.6(12) .
N6 C44 C49 C48 177.6(7) .
C47 C48 C49 C44 0.3(13) .
C48 C47 C50 C51 -159.0(7) .
C46 C47 C50 C51 27.3(11) .
C48 C47 C50 C14 95.9(9) .
C46 C47 C50 C14 -77.8(10) .
C11 C14 C50 C47 25.8(9) .
C15 C14 C50 C47 143.8(7) .
C11 C14 C50 C51 -97.9(6) .
C15 C14 C50 C51 20.1(5) .
C47 C50 C51 C52 97.5(8) .
C14 C50 C51 C52 -141.3(7) .
C47 C50 C51 C15 -140.7(6) .
C14 C50 C51 C15 -19.5(5) .
C16 C15 C51 C52 23.0(10) .
C14 C15 C51 C52 144.3(7) .
C16 C15 C51 C50 -101.3(7) .
C14 C15 C51 C50 19.9(5) .
C50 C51 C52 C57 33.0(11) .
C15 C51 C52 C57 -73.1(10) .
C50 C51 C52 C53 -153.1(7) .
C15 C51 C52 C53 100.8(8) .
C57 C52 C53 C54 3.0(11) .
C51 C52 C53 C54 -171.2(7) .
C52 C53 C54 C55 0.5(11) .
C53 C54 C55 C56 -5.0(11) .
C53 C54 C55 N7 174.1(6) .
C58 N7 C55 C56 55.2(10) .
C64 N7 C55 C56 -125.7(8) .
C58 N7 C55 C54 -123.8(8) .
C64 N7 C55 C54 55.2(10) .
C54 C55 C56 C57 5.8(11) .
N7 C55 C56 C57 -173.3(7) .
C53 C52 C57 C56 -2.1(12) .
C51 C52 C57 C56 171.8(7) .
C55 C56 C57 C52 -2.3(12) .
C59 N8 C58 N7 1.9(9) .
C69 N8 C58 N7 179.9(7) .
C59 N8 C58 Ag2 -178.2(6) .
C69 N8 C58 Ag2 -0.1(12) .
C64 N7 C58 N8 -1.9(9) .
C55 N7 C58 N8 177.3(6) .
C64 N7 C58 Ag2 178.1(6) .
C55 N7 C58 Ag2 -2.7(11) .
C58 N8 C59 C60 -177.9(8) .
C69 N8 C59 C60 4.1(13) .
C58 N8 C59 C64 -1.1(8) .
C69 N8 C59 C64 -179.1(7) .
N8 C59 C60 C61 -177.7(8) .
C64 C59 C60 C61 6.0(12) .
C59 C60 C61 C62 -7.3(14) .
C60 C61 C62 C63 5.1(16) .
C61 C62 C63 C64 -1.2(14) .
C58 N7 C64 C59 1.3(8) .
C55 N7 C64 C59 -177.9(6) .
C58 N7 C64 C63 -179.2(8) .
C55 N7 C64 C63 1.7(13) .
C60 C59 C64 N7 177.1(7) .
N8 C59 C64 N7 -0.1(8) .
C60 C59 C64 C63 -2.5(11) .
N8 C59 C64 C63 -179.7(7) .
C62 C63 C64 N7 -179.5(8) .
C62 C63 C64 C59 0.0(12) .
C38 N5 C65 C66 -76.2(12) .
C37 N5 C65 C66 101.6(10) .
N5 C65 C66 C67 -76.4(15) .
C65 C66 C67 C68 -158.5(14) .
C58 N8 C69 C70 -92.1(11) .
C59 N8 C69 C70 85.7(11) .
N8 C69 C70 C71 171.0(11) .
C69 C70 C71 C72 -176.7(13) .

loop_
_platon_squeeze_void_nr
_platon_squeeze_void_average_x
_platon_squeeze_void_average_y
_platon_squeeze_void_average_z
_platon_squeeze_void_volume
_platon_squeeze_void_count_electrons
1 0.329 -0.023 0.516 53.6 -0.4
2 0.500 0.500 0.000 242.7 30.5
3 0.671 0.023 0.484 53.5 -1.1
